data_4316207
loop_
_publ_author_name
'Mohamed Dakkach'
'M. Isabel L\'opez'
'Isabel Romero'
'Montserrat Rodr\'iguez'
'Ahmed Atlamsani'
'Teodor Parella'
'Xavier Fontrodona'
'Antoni Llobet'

_publ_contact_author_address
;Institute of Chemical Research of Catalonia (ICIQ),
Av. Pa\"isos Catalans 16, E-43007 Tarragona, Spain.
Departament de Qu\'imica i Servei de RMN 
Universitat Aut\`onoma de Barcelona, 
Cerdanyola del Vall\`es, E-08193 Barcelona, Spain.
;
_publ_contact_author_email allobet@ICIQ.ES
_publ_contact_author_name 'Llobet, A'
_publ_section_title
;
 New Ru(II) Complexes with Anionic and Neutral N-Donor Ligands as
 Epoxidation Catalysts: An Evaluation of Geometrical and Electronic
 Effects
;
_journal_name_full 'Inorganic Chemistry'
_journal_page_first 7072
_journal_page_last 7079
_journal_paper_doi 10.1021/ic100862y
_journal_volume 49
_journal_year 2010
_chemical_formula_moiety '2(C24 H20 Cl N6 Ru), 3(C H2 Cl2), 2(F6 P)'
_chemical_formula_sum 'C51 H46 Cl8 F12 N12 P2 Ru2'
_chemical_formula_weight 1602.68
_chemical_name_systematic
; 
 ? 
;
_space_group_IT_number 29
_symmetry_cell_setting orthorhombic
_symmetry_space_group_name_Hall 'P 2c -2ac'
_symmetry_space_group_name_H-M 'P c a 21'
_atom_sites_solution_hydrogens geom
_atom_sites_solution_primary direct
_atom_sites_solution_secondary difmap
_audit_creation_method SHELXL-97
_cell_angle_alpha 90.00
_cell_angle_beta 90.00
_cell_angle_gamma 90.00
_cell_formula_units_Z 4
_cell_length_a 15.863(5)
_cell_length_b 13.625(4)
_cell_length_c 28.230(8)
_cell_measurement_temperature 100(2)
_cell_volume 6101(3)
_computing_cell_refinement 'BRUKER SMART'
_computing_data_collection 'BRUKER SMART'
_computing_data_reduction 'BRUKER SAINT+'
_computing_structure_refinement 'SHELXL-97 (Sheldrick, 1997)'
_computing_structure_solution 'SHELXS-97 (Sheldrick, 1990)'
_diffrn_ambient_temperature 100(2)
_diffrn_measured_fraction_theta_full 0.989
_diffrn_measured_fraction_theta_max 0.989
_diffrn_measurement_device_type ccd
_diffrn_measurement_method 'phi and omega scans'
_diffrn_radiation_monochromator graphite
_diffrn_radiation_source 'fine-focus sealed tube'
_diffrn_radiation_type MoK\a
_diffrn_radiation_wavelength 0.71073
_diffrn_reflns_av_R_equivalents 0.1574
_diffrn_reflns_av_sigmaI/netI 0.1316
_diffrn_reflns_limit_h_max 21
_diffrn_reflns_limit_h_min -20
_diffrn_reflns_limit_k_max 18
_diffrn_reflns_limit_k_min -17
_diffrn_reflns_limit_l_max 37
_diffrn_reflns_limit_l_min -37
_diffrn_reflns_number 90090
_diffrn_reflns_theta_full 28.35
_diffrn_reflns_theta_max 28.35
_diffrn_reflns_theta_min 1.97
_exptl_absorpt_coefficient_mu 0.983
_exptl_absorpt_correction_T_max 1.0
_exptl_absorpt_correction_T_min 0.663638
_exptl_absorpt_correction_type empirical
_exptl_absorpt_process_details 'SADABS v2.1 BRUKER'
_exptl_crystal_colour yellow
_exptl_crystal_density_diffrn 1.745
_exptl_crystal_density_method 'not measured'
_exptl_crystal_description block
_exptl_crystal_F_000 3192
_exptl_crystal_size_max 0.3
_exptl_crystal_size_mid 0.2
_exptl_crystal_size_min 0.08
_refine_diff_density_max 1.194
_refine_diff_density_min -0.836
_refine_diff_density_rms 0.123
_refine_ls_abs_structure_details 'Flack H D (1983), Acta Cryst. A39, 876-881'
_refine_ls_abs_structure_Flack 0.17(4)
_refine_ls_extinction_method none
_refine_ls_goodness_of_fit_ref 1.012
_refine_ls_hydrogen_treatment constr
_refine_ls_matrix_type full
_refine_ls_number_parameters 795
_refine_ls_number_reflns 14889
_refine_ls_number_restraints 1
_refine_ls_restrained_S_all 1.012
_refine_ls_R_factor_all 0.1262
_refine_ls_R_factor_gt 0.0578
_refine_ls_shift/su_max 0.052
_refine_ls_shift/su_mean 0.004
_refine_ls_structure_factor_coef Fsqd
_refine_ls_weighting_details 'calc w=1/[\s^2^(Fo^2^)+(0.0458P)^2^+1.6374P] where P=(Fo^2^+2Fc^2^)/3'
_refine_ls_weighting_scheme calc
_refine_ls_wR_factor_gt 0.1107
_refine_ls_wR_factor_ref 0.1301
_reflns_number_gt 8829
_reflns_number_total 14889
_reflns_threshold_expression >2sigma(I)
_cod_data_source_file ic100862y_si_002_3.cif
_cod_data_source_block cis-5
_cod_original_cell_volume 6102(3)
_cod_database_code 4316207

loop_
_symmetry_equiv_pos_as_xyz
'x, y, z'
'-x, -y, z+1/2'
'x+1/2, -y, z'
'-x+1/2, y, z+1/2'

loop_
_atom_site_label
_atom_site_type_symbol
_atom_site_fract_x
_atom_site_fract_y
_atom_site_fract_z
_atom_site_U_iso_or_equiv
_atom_site_adp_type
_atom_site_occupancy
_atom_site_symmetry_multiplicity
_atom_site_calc_flag
_atom_site_refinement_flags
_atom_site_disorder_assembly
_atom_site_disorder_group
Ru1 Ru 0.08388(4) 0.65624(5) 0.271601(17) 0.01684(16) Uani 1 1 d . . .
Cl1 Cl 0.08339(12) 0.82145(16) 0.30178(8) 0.0234(5) Uani 1 1 d . . .
N1 N 0.2134(4) 0.6544(4) 0.2750(3) 0.0223(15) Uani 1 1 d . . .
C1 C 0.2714(6) 0.6771(6) 0.2407(3) 0.028(2) Uani 1 1 d . . .
H1A H 0.2523 0.6951 0.2108 0.034 Uiso 1 1 calc R . .
C2 C 0.3554(5) 0.6742(6) 0.2487(3) 0.035(2) Uani 1 1 d . . .
H2A H 0.3928 0.6886 0.2243 0.042 Uiso 1 1 calc R . .
C3 C 0.3861(5) 0.6495(6) 0.2940(4) 0.038(2) Uani 1 1 d . . .
H3A H 0.4436 0.6477 0.3003 0.046 Uiso 1 1 calc R . .
C4 C 0.3291(5) 0.6286(6) 0.3278(3) 0.031(2) Uani 1 1 d . . .
H4A H 0.3478 0.6112 0.3578 0.037 Uiso 1 1 calc R . .
C5 C 0.2439(5) 0.6322(5) 0.3190(3) 0.0204(18) Uani 1 1 d . . .
N2 N 0.0999(4) 0.6158(5) 0.3364(2) 0.0164(15) Uani 1 1 d . . .
C6 C 0.1783(5) 0.6110(6) 0.3548(3) 0.0235(19) Uani 1 1 d . . .
C7 C 0.1917(5) 0.5927(5) 0.4025(3) 0.0325(19) Uani 1 1 d . . .
H7A H 0.2460 0.5891 0.4148 0.039 Uiso 1 1 calc R . .
C8 C 0.1203(6) 0.5798(6) 0.4320(3) 0.034(2) Uani 1 1 d . . .
H8A H 0.1276 0.5685 0.4642 0.041 Uiso 1 1 calc R . .
C9 C 0.0427(6) 0.5836(5) 0.4139(3) 0.030(2) Uani 1 1 d . . .
H9A H -0.0037 0.5736 0.4334 0.036 Uiso 1 1 calc R . .
C10 C 0.0306(5) 0.6030(6) 0.3652(3) 0.0234(19) Uani 1 1 d . . .
N3 N -0.0408(4) 0.6418(5) 0.2933(2) 0.0222(16) Uani 1 1 d . . .
C11 C -0.0476(5) 0.6184(6) 0.3398(3) 0.026(2) Uani 1 1 d . . .
C12 C -0.1281(5) 0.6083(6) 0.3615(3) 0.031(2) Uani 1 1 d . . .
H12A H -0.1328 0.5908 0.3932 0.037 Uiso 1 1 calc R . .
C13 C -0.1995(6) 0.6251(6) 0.3341(3) 0.038(2) Uani 1 1 d . . .
H13A H -0.2527 0.6199 0.3477 0.045 Uiso 1 1 calc R . .
C14 C -0.1916(5) 0.6491(6) 0.2878(3) 0.031(2) Uani 1 1 d . . .
H14A H -0.2392 0.6604 0.2693 0.037 Uiso 1 1 calc R . .
C15 C -0.1104(5) 0.6566(5) 0.2680(3) 0.0257(19) Uani 1 1 d . . .
H15A H -0.1052 0.6726 0.2361 0.031 Uiso 1 1 calc R . .
N4 N 0.0826(3) 0.5190(5) 0.2412(2) 0.0178(16) Uani 1 1 d . . .
C16 C 0.0902(4) 0.4336(6) 0.2655(3) 0.0204(18) Uani 1 1 d . . .
H16A H 0.0996 0.4360 0.2980 0.024 Uiso 1 1 calc R . .
C17 C 0.0843(5) 0.3426(6) 0.2434(4) 0.024(2) Uani 1 1 d . . .
H17A H 0.0897 0.2854 0.2611 0.029 Uiso 1 1 calc R . .
C18 C 0.0707(5) 0.3377(7) 0.1956(4) 0.033(2) Uani 1 1 d . . .
H18A H 0.0669 0.2771 0.1806 0.040 Uiso 1 1 calc R . .
C19 C 0.0624(5) 0.4236(6) 0.1697(3) 0.031(2) Uani 1 1 d . . .
H19A H 0.0512 0.4214 0.1373 0.037 Uiso 1 1 calc R . .
C20 C 0.0713(5) 0.5128(7) 0.1928(3) 0.024(2) Uani 1 1 d . . .
C21 C 0.0694(4) 0.6078(6) 0.1695(3) 0.0226(19) Uani 1 1 d . . .
C22 C 0.0718(5) 0.6370(7) 0.1222(3) 0.031(2) Uani 1 1 d . . .
H22A H 0.0728 0.5970 0.0955 0.038 Uiso 1 1 calc R . .
C23 C 0.0723(5) 0.7382(7) 0.1237(3) 0.030(2) Uani 1 1 d . . .
H23A H 0.0733 0.7802 0.0977 0.036 Uiso 1 1 calc R . .
N5 N 0.0710(4) 0.7647(5) 0.1687(3) 0.0225(16) Uani 1 1 d . . .
N6 N 0.0707(4) 0.6865(5) 0.1988(2) 0.0211(16) Uani 1 1 d . . .
C24 C 0.0660(5) 0.8672(6) 0.1877(3) 0.028(2) Uani 1 1 d . . .
H24A H 0.0668 0.8654 0.2216 0.042 Uiso 1 1 calc R . .
H24B H 0.0147 0.8974 0.1771 0.042 Uiso 1 1 calc R . .
H24C H 0.1133 0.9044 0.1764 0.042 Uiso 1 1 calc R . .
Ru1A Ru 0.91817(3) 0.83907(4) 0.905321(16) 0.01547(15) Uani 1 1 d . . .
Cl1A Cl 0.92346(12) 0.67211(15) 0.87634(8) 0.0218(5) Uani 1 1 d . . .
N1A N 1.0466(4) 0.8477(4) 0.8958(2) 0.0148(14) Uani 1 1 d . . .
C1A C 1.1095(5) 0.8374(5) 0.9285(3) 0.0171(17) Uani 1 1 d . . .
H1AA H 1.0951 0.8244 0.9598 0.021 Uiso 1 1 calc R . .
C2A C 1.1945(4) 0.8455(5) 0.9167(3) 0.0256(18) Uani 1 1 d . . .
H2AA H 1.2358 0.8395 0.9399 0.031 Uiso 1 1 calc R . .
C3A C 1.2165(5) 0.8626(6) 0.8706(3) 0.0235(18) Uani 1 1 d . . .
H3AA H 1.2730 0.8644 0.8618 0.028 Uiso 1 1 calc R . .
C4A C 1.1527(5) 0.8774(5) 0.8367(3) 0.0230(18) Uani 1 1 d . . .
H4AA H 1.1667 0.8914 0.8054 0.028 Uiso 1 1 calc R . .
C5A C 1.0689(5) 0.8710(6) 0.8501(3) 0.0192(18) Uani 1 1 d . . .
N2A N 0.9224(4) 0.8776(5) 0.8384(2) 0.0178(15) Uani 1 1 d . . .
C6A C 0.9991(5) 0.8863(6) 0.8169(3) 0.0196(17) Uani 1 1 d . . .
C7A C 1.0031(5) 0.9057(5) 0.7691(3) 0.0227(16) Uani 1 1 d . . .
H7AA H 1.0547 0.9089 0.7535 0.027 Uiso 1 1 calc R . .
C8A C 0.9274(5) 0.9206(6) 0.7444(3) 0.0248(19) Uani 1 1 d . . .
H8AA H 0.9292 0.9371 0.7124 0.030 Uiso 1 1 calc R . .
C9A C 0.8502(5) 0.9112(5) 0.7665(3) 0.0212(17) Uani 1 1 d . . .
H9AA H 0.8004 0.9194 0.7497 0.025 Uiso 1 1 calc R . .
C10A C 0.8488(5) 0.8893(6) 0.8144(3) 0.0207(18) Uani 1 1 d . . .
N3A N 0.7897(4) 0.8469(4) 0.8908(2) 0.0165(15) Uani 1 1 d . . .
C11A C 0.7733(5) 0.8742(5) 0.8438(3) 0.0196(18) Uani 1 1 d . . .
C12A C 0.6914(5) 0.8828(5) 0.8290(3) 0.0202(17) Uani 1 1 d . . .
H12B H 0.6806 0.8991 0.7976 0.024 Uiso 1 1 calc R . .
C13A C 0.6249(5) 0.8679(6) 0.8592(3) 0.032(2) Uani 1 1 d . . .
H13B H 0.5697 0.8749 0.8487 0.038 Uiso 1 1 calc R . .
C14A C 0.6412(4) 0.8424(5) 0.9056(3) 0.0248(17) Uani 1 1 d . . .
H14B H 0.5974 0.8320 0.9269 0.030 Uiso 1 1 calc R . .
C15A C 0.7255(5) 0.8323(5) 0.9200(3) 0.0200(19) Uani 1 1 d . . .
H15B H 0.7367 0.8147 0.9512 0.024 Uiso 1 1 calc R . .
N4A N 0.9159(3) 0.9777(5) 0.9336(2) 0.0162(16) Uani 1 1 d . . .
C16A C 0.9214(4) 1.0607(6) 0.9072(3) 0.0182(16) Uani 1 1 d . . .
H16B H 0.9255 1.0553 0.8745 0.022 Uiso 1 1 calc R . .
C17A C 0.9212(4) 1.1515(6) 0.9272(3) 0.020(2) Uani 1 1 d . . .
H17B H 0.9232 1.2068 0.9080 0.024 Uiso 1 1 calc R . .
C18A C 0.9180(5) 1.1625(6) 0.9760(3) 0.024(2) Uani 1 1 d . . .
H18B H 0.9199 1.2243 0.9899 0.028 Uiso 1 1 calc R . .
C19A C 0.9117(4) 1.0769(6) 1.0039(3) 0.0229(19) Uani 1 1 d . . .
H19B H 0.9078 1.0810 1.0367 0.027 Uiso 1 1 calc R . .
C20A C 0.9115(4) 0.9875(6) 0.9814(3) 0.0170(18) Uani 1 1 d . . .
C21A C 0.9081(4) 0.8934(6) 1.0055(3) 0.0192(18) Uani 1 1 d . . .
C22A C 0.9013(5) 0.8681(7) 1.0536(3) 0.029(2) Uani 1 1 d . . .
H22B H 0.8972 0.9100 1.0795 0.035 Uiso 1 1 calc R . .
C23A C 0.9021(5) 0.7666(7) 1.0536(3) 0.031(2) Uani 1 1 d . . .
H23B H 0.8991 0.7269 1.0804 0.037 Uiso 1 1 calc R . .
N5A N 0.9080(4) 0.7347(5) 1.0086(3) 0.0283(18) Uani 1 1 d . . .
N6A N 0.9126(4) 0.8119(6) 0.9791(3) 0.0218(16) Uani 1 1 d . . .
C24A C 0.9094(5) 0.6350(6) 0.9923(3) 0.033(2) Uani 1 1 d . . .
H24D H 0.9049 0.5915 1.0189 0.049 Uiso 1 1 calc R . .
H24E H 0.9614 0.6227 0.9759 0.049 Uiso 1 1 calc R . .
H24F H 0.8629 0.6241 0.9712 0.049 Uiso 1 1 calc R . .
P2 P 0.31482(12) 0.93611(16) 0.16760(7) 0.0263(5) Uani 1 1 d . . .
F7 F 0.3015(3) 0.9303(4) 0.22364(15) 0.0467(14) Uani 1 1 d . . .
F8 F 0.3275(3) 0.9420(4) 0.11124(15) 0.0473(14) Uani 1 1 d . . .
F9 F 0.2521(3) 0.8457(3) 0.1600(2) 0.0437(13) Uani 1 1 d . . .
F10 F 0.3773(3) 1.0260(4) 0.1757(2) 0.0635(16) Uani 1 1 d . . .
F11 F 0.3929(3) 0.8611(4) 0.17148(17) 0.0465(14) Uani 1 1 d . . .
F12 F 0.2373(2) 1.0109(3) 0.16429(14) 0.0334(10) Uani 1 1 d . . .
P1 P 0.14724(15) 0.39523(17) 0.01936(8) 0.0373(6) Uani 1 1 d . . .
F1 F 0.2219(3) 0.3181(4) 0.0228(2) 0.0557(16) Uani 1 1 d . . .
F2 F 0.0695(4) 0.4692(4) 0.0181(3) 0.085(2) Uani 1 1 d . . .
F3 F 0.0946(3) 0.3218(4) -0.01264(17) 0.0477(14) Uani 1 1 d . . .
F4 F 0.1059(4) 0.3457(4) 0.0665(2) 0.0695(17) Uani 1 1 d . . .
F5 F 0.1986(4) 0.4704(4) 0.0512(2) 0.078(2) Uani 1 1 d . . .
F6 F 0.1875(4) 0.4417(5) -0.02663(19) 0.084(2) Uani 1 1 d . . .
Cl1X Cl 0.05977(13) 0.10051(18) 0.10365(8) 0.0414(6) Uani 1 1 d . . .
C1X C 0.1543(5) 0.0977(6) 0.0687(3) 0.037(2) Uani 1 1 d . . .
H1XA H 0.1631 0.1615 0.0543 0.044 Uiso 1 1 calc R . .
H1XB H 0.2021 0.0839 0.0891 0.044 Uiso 1 1 calc R . .
Cl2X Cl 0.14818(17) 0.0082(2) 0.02439(11) 0.0705(8) Uani 1 1 d . . .
Cl1Y Cl 0.39270(17) 0.6407(2) 0.06911(9) 0.0645(8) Uani 1 1 d . . .
C1Y C 0.2847(6) 0.6750(7) 0.0802(3) 0.049(3) Uani 1 1 d . . .
H1YA H 0.2552 0.6206 0.0949 0.059 Uiso 1 1 calc R . .
H1YB H 0.2832 0.7301 0.1020 0.059 Uiso 1 1 calc R . .
Cl2Y Cl 0.23298(15) 0.7077(2) 0.02681(9) 0.0616(7) Uani 1 1 d . . .
Cl1Z Cl 0.78453(18) 0.7472(2) 0.16271(9) 0.0657(8) Uani 1 1 d . A .
C1Z C 0.7684(8) 0.6240(8) 0.1458(5) 0.101(5) Uani 1 1 d . . .
H1ZA H 0.7278 0.5942 0.1671 0.121 Uiso 0.607(6) 1 calc PR A 1
H1ZB H 0.7448 0.6225 0.1141 0.121 Uiso 0.607(6) 1 calc PR A 1
H1ZC H 0.7084 0.6177 0.1428 0.121 Uiso 0.393(6) 1 d PR A 2
H1ZD H 0.7907 0.6174 0.1143 0.121 Uiso 0.393(6) 1 d PR A 2
Cl2Z Cl 0.8567(3) 0.5584(3) 0.14654(14) 0.0509(15) Uani 0.607(6) 1 d P A 1
Cl2' Cl 0.7985(4) 0.5228(5) 0.1758(2) 0.058(2) Uani 0.393(6) 1 d P A 2

loop_
_atom_site_aniso_label
_atom_site_aniso_U_11
_atom_site_aniso_U_22
_atom_site_aniso_U_33
_atom_site_aniso_U_23
_atom_site_aniso_U_13
_atom_site_aniso_U_12
Ru1 0.0158(3) 0.0192(4) 0.0156(4) -0.0007(3) 0.0018(3) -0.0001(3)
Cl1 0.0242(11) 0.0216(11) 0.0243(12) -0.0013(9) 0.0044(9) 0.0006(9)
N1 0.030(4) 0.017(3) 0.020(3) 0.003(3) 0.007(3) 0.002(3)
C1 0.032(5) 0.028(5) 0.025(5) 0.006(4) 0.008(4) 0.002(4)
C2 0.027(5) 0.031(5) 0.049(6) 0.006(4) 0.011(4) 0.001(4)
C3 0.012(4) 0.025(5) 0.078(8) -0.010(5) -0.003(5) 0.003(4)
C4 0.030(5) 0.028(5) 0.034(5) -0.004(4) -0.012(4) 0.001(4)
C5 0.025(4) 0.015(4) 0.021(4) 0.000(3) 0.004(3) 0.000(3)
N2 0.017(3) 0.016(4) 0.017(4) 0.000(3) 0.001(3) 0.000(3)
C6 0.036(5) 0.015(4) 0.020(4) 0.001(3) -0.007(4) -0.002(4)
C7 0.042(5) 0.024(4) 0.032(5) 0.002(4) -0.015(4) 0.001(4)
C8 0.048(6) 0.025(5) 0.030(5) -0.004(4) -0.007(4) -0.001(5)
C9 0.045(5) 0.011(4) 0.034(6) 0.002(4) 0.013(4) -0.005(4)
C10 0.027(4) 0.017(4) 0.027(5) -0.005(3) 0.003(4) -0.002(4)
N3 0.027(4) 0.018(4) 0.022(4) 0.001(3) 0.000(3) -0.001(3)
C11 0.036(5) 0.015(4) 0.025(5) -0.008(4) 0.019(4) -0.007(4)
C12 0.031(5) 0.021(5) 0.040(5) -0.010(4) 0.017(4) -0.004(4)
C13 0.042(6) 0.027(5) 0.045(6) -0.003(4) 0.023(5) 0.006(4)
C14 0.018(4) 0.019(4) 0.056(7) -0.007(4) 0.000(4) -0.001(4)
C15 0.027(4) 0.024(4) 0.026(5) -0.006(4) 0.000(4) 0.000(3)
N4 0.018(4) 0.018(4) 0.018(4) -0.005(3) 0.003(3) 0.002(3)
C16 0.013(4) 0.024(5) 0.024(5) 0.003(4) 0.004(3) 0.004(3)
C17 0.029(5) 0.011(4) 0.031(5) -0.005(3) 0.006(4) 0.000(4)
C18 0.037(5) 0.038(6) 0.026(5) -0.006(4) 0.004(4) -0.002(4)
C19 0.053(5) 0.019(5) 0.020(5) -0.006(4) -0.008(4) 0.004(4)
C20 0.023(4) 0.033(5) 0.018(5) -0.006(4) 0.005(3) 0.004(4)
C21 0.021(4) 0.020(5) 0.027(5) 0.005(4) -0.014(4) -0.006(3)
C22 0.038(5) 0.037(6) 0.019(5) -0.002(4) -0.008(4) 0.001(4)
C23 0.041(5) 0.037(6) 0.012(5) 0.011(4) 0.000(4) 0.004(4)
N5 0.021(3) 0.025(4) 0.022(4) 0.000(3) -0.002(3) -0.001(3)
N6 0.025(4) 0.013(4) 0.025(4) 0.003(3) 0.005(3) 0.000(3)
C24 0.030(5) 0.019(5) 0.036(5) 0.008(4) 0.007(4) 0.007(4)
Ru1A 0.0143(3) 0.0188(4) 0.0133(4) 0.0001(3) 0.0000(3) 0.0000(3)
Cl1A 0.0241(11) 0.0205(11) 0.0209(12) -0.0035(9) -0.0017(8) 0.0008(8)
N1A 0.014(3) 0.017(3) 0.014(3) -0.003(3) -0.001(3) 0.004(3)
C1A 0.017(3) 0.020(4) 0.014(4) 0.000(3) -0.002(3) 0.003(3)
C2A 0.016(4) 0.029(4) 0.032(5) -0.003(4) -0.001(3) 0.007(3)
C3A 0.015(4) 0.032(5) 0.024(5) 0.007(4) 0.005(3) -0.004(3)
C4A 0.028(4) 0.020(4) 0.021(4) 0.003(3) 0.003(3) 0.004(4)
C5A 0.016(4) 0.020(4) 0.022(5) 0.000(3) -0.001(3) 0.001(3)
N2A 0.011(3) 0.017(4) 0.025(4) -0.007(3) 0.002(3) -0.006(3)
C6A 0.028(4) 0.020(4) 0.011(4) -0.002(3) -0.002(3) -0.005(4)
C7A 0.029(4) 0.021(4) 0.018(4) -0.005(3) -0.001(4) 0.000(3)
C8A 0.036(5) 0.019(4) 0.020(4) 0.004(3) 0.003(4) 0.007(4)
C9A 0.022(4) 0.024(4) 0.018(4) -0.003(4) -0.012(3) -0.002(3)
C10A 0.022(4) 0.015(4) 0.025(4) 0.001(3) 0.005(3) -0.002(3)
N3A 0.012(3) 0.018(3) 0.019(4) 0.000(3) 0.001(2) -0.005(3)
C11A 0.026(4) 0.019(4) 0.014(4) -0.004(3) -0.006(3) -0.001(3)
C12A 0.025(4) 0.019(4) 0.016(4) 0.003(3) -0.008(3) 0.005(3)
C13A 0.013(4) 0.030(5) 0.052(6) -0.006(4) -0.013(4) 0.004(4)
C14A 0.012(3) 0.030(4) 0.032(5) -0.005(4) -0.002(4) 0.003(3)
C15A 0.020(4) 0.027(5) 0.013(4) 0.000(3) -0.002(3) 0.000(3)
N4A 0.013(4) 0.024(4) 0.011(4) 0.003(3) 0.001(3) -0.005(3)
C16A 0.013(3) 0.022(4) 0.020(4) 0.003(4) 0.003(3) -0.003(3)
C17A 0.012(4) 0.033(5) 0.015(4) 0.007(3) -0.001(3) -0.005(4)
C18A 0.032(5) 0.014(5) 0.024(5) -0.009(3) -0.003(4) 0.007(4)
C19A 0.019(4) 0.030(5) 0.019(4) 0.001(4) 0.004(3) -0.001(4)
C20A 0.018(4) 0.016(4) 0.017(4) 0.002(3) -0.005(3) 0.001(3)
C21A 0.021(4) 0.031(5) 0.005(4) -0.005(3) -0.004(3) -0.003(4)
C22A 0.034(5) 0.031(5) 0.022(5) -0.001(4) -0.005(4) 0.000(4)
C23A 0.037(5) 0.030(5) 0.025(5) 0.011(4) 0.001(4) -0.004(4)
N5A 0.040(4) 0.025(4) 0.020(4) 0.010(3) -0.004(3) -0.004(3)
N6A 0.023(4) 0.024(4) 0.018(4) 0.008(3) 0.001(3) -0.003(3)
C24A 0.044(5) 0.023(5) 0.032(6) -0.001(4) 0.018(4) -0.005(4)
P2 0.0272(10) 0.0366(12) 0.0153(11) 0.0012(9) 0.0022(9) -0.0029(10)
F7 0.049(3) 0.081(4) 0.010(2) -0.001(2) 0.000(2) 0.027(3)
F8 0.066(3) 0.063(4) 0.013(2) 0.006(2) 0.010(2) 0.000(3)
F9 0.039(3) 0.042(3) 0.050(3) 0.005(3) 0.000(2) -0.010(2)
F10 0.040(3) 0.066(4) 0.085(4) -0.017(3) -0.006(3) -0.029(3)
F11 0.034(3) 0.078(4) 0.028(3) 0.002(3) -0.003(2) 0.019(3)
F12 0.035(2) 0.038(2) 0.027(3) 0.006(2) -0.004(2) 0.008(2)
P1 0.0451(14) 0.0378(14) 0.0292(13) -0.0092(11) -0.0137(11) 0.0090(12)
F1 0.040(3) 0.054(3) 0.074(4) 0.000(3) -0.008(3) 0.016(3)
F2 0.081(4) 0.072(4) 0.104(5) -0.018(4) -0.031(4) 0.042(3)
F3 0.060(4) 0.053(4) 0.030(3) -0.007(2) -0.023(2) -0.004(3)
F4 0.081(4) 0.080(4) 0.048(4) -0.011(3) 0.014(3) 0.006(3)
F5 0.114(5) 0.046(4) 0.074(4) -0.014(3) -0.057(4) -0.001(3)
F6 0.115(5) 0.100(5) 0.037(4) 0.027(3) -0.011(4) -0.059(4)
Cl1X 0.0386(12) 0.0587(15) 0.0268(12) 0.0060(11) -0.0041(9) -0.0006(11)
C1X 0.047(5) 0.045(5) 0.019(4) 0.007(4) 0.000(4) -0.004(4)
Cl2X 0.0726(18) 0.0725(19) 0.0664(19) -0.0360(17) 0.0038(16) 0.0000(16)
Cl1Y 0.0568(15) 0.094(2) 0.0423(15) 0.0195(15) 0.0031(12) 0.0064(15)
C1Y 0.056(6) 0.058(7) 0.032(5) 0.004(4) 0.004(4) -0.002(5)
Cl2Y 0.0539(16) 0.0790(19) 0.0519(17) 0.0251(15) 0.0076(13) 0.0083(14)
Cl1Z 0.089(2) 0.0670(18) 0.0410(15) 0.0130(13) -0.0082(14) -0.0068(15)
C1Z 0.083(9) 0.078(9) 0.141(14) -0.024(9) -0.039(9) -0.004(7)
Cl2Z 0.052(3) 0.063(3) 0.038(2) -0.004(2) 0.0018(19) 0.012(2)
Cl2' 0.062(5) 0.060(4) 0.053(5) -0.006(3) -0.013(4) -0.013(3)

loop_
_atom_type_symbol
_atom_type_description
_atom_type_scat_dispersion_real
_atom_type_scat_dispersion_imag
_atom_type_scat_source
C C 0.0033 0.0016 'International Tables Vol C Tables 4.2.6.8 and 6.1.1.4'
H H 0.0000 0.0000 'International Tables Vol C Tables 4.2.6.8 and 6.1.1.4'
N N 0.0061 0.0033 'International Tables Vol C Tables 4.2.6.8 and 6.1.1.4'
F F 0.0171 0.0103 'International Tables Vol C Tables 4.2.6.8 and 6.1.1.4'
P P 0.1023 0.0942 'International Tables Vol C Tables 4.2.6.8 and 6.1.1.4'
Cl Cl 0.1484 0.1585 'International Tables Vol C Tables 4.2.6.8 and 6.1.1.4'
Ru Ru -1.2594 0.8363 'International Tables Vol C Tables 4.2.6.8 and 6.1.1.4'

loop_
_geom_angle_atom_site_label_1
_geom_angle_atom_site_label_2
_geom_angle_atom_site_label_3
_geom_angle
_geom_angle_site_symmetry_1
_geom_angle_site_symmetry_3
_geom_angle_publ_flag
N2 Ru1 N1 79.7(3) . . ?
N2 Ru1 N4 97.9(3) . . ?
N1 Ru1 N4 91.0(2) . . ?
N2 Ru1 N3 79.5(3) . . ?
N1 Ru1 N3 159.2(3) . . ?
N4 Ru1 N3 91.6(2) . . ?
N2 Ru1 N6 174.3(3) . . ?
N1 Ru1 N6 98.4(3) . . ?
N4 Ru1 N6 76.8(3) . . ?
N3 Ru1 N6 102.2(2) . . ?
N2 Ru1 Cl1 86.1(2) . . ?
N1 Ru1 Cl1 89.91(17) . . ?
N4 Ru1 Cl1 176.0(2) . . ?
N3 Ru1 Cl1 88.91(18) . . ?
N6 Ru1 Cl1 99.3(2) . . ?
C5 N1 C1 117.0(7) . . ?
C5 N1 Ru1 113.5(5) . . ?
C1 N1 Ru1 129.4(6) . . ?
C2 C1 N1 122.5(8) . . ?
C2 C1 H1A 118.8 . . ?
N1 C1 H1A 118.8 . . ?
C1 C2 C3 119.9(8) . . ?
C1 C2 H2A 120.0 . . ?
C3 C2 H2A 120.0 . . ?
C4 C3 C2 117.5(8) . . ?
C4 C3 H3A 121.2 . . ?
C2 C3 H3A 121.2 . . ?
C3 C4 C5 121.7(8) . . ?
C3 C4 H4A 119.1 . . ?
C5 C4 H4A 119.1 . . ?
N1 C5 C4 121.2(7) . . ?
N1 C5 C6 114.5(7) . . ?
C4 C5 C6 124.2(8) . . ?
C6 N2 C10 120.1(7) . . ?
C6 N2 Ru1 120.0(5) . . ?
C10 N2 Ru1 119.5(5) . . ?
N2 C6 C7 121.6(8) . . ?
N2 C6 C5 112.1(7) . . ?
C7 C6 C5 126.2(8) . . ?
C6 C7 C8 118.1(8) . . ?
C6 C7 H7A 120.9 . . ?
C8 C7 H7A 120.9 . . ?
C9 C8 C7 120.5(8) . . ?
C9 C8 H8A 119.8 . . ?
C7 C8 H8A 119.8 . . ?
C8 C9 C10 120.3(8) . . ?
C8 C9 H9A 119.8 . . ?
C10 C9 H9A 119.8 . . ?
N2 C10 C9 119.3(7) . . ?
N2 C10 C11 111.9(7) . . ?
C9 C10 C11 128.7(7) . . ?
C15 N3 C11 119.4(7) . . ?
C15 N3 Ru1 128.0(6) . . ?
C11 N3 Ru1 112.6(5) . . ?
N3 C11 C12 120.7(8) . . ?
N3 C11 C10 116.5(7) . . ?
C12 C11 C10 122.8(8) . . ?
C13 C12 C11 118.4(8) . . ?
C13 C12 H12A 120.8 . . ?
C11 C12 H12A 120.8 . . ?
C14 C13 C12 120.1(8) . . ?
C14 C13 H13A 119.9 . . ?
C12 C13 H13A 119.9 . . ?
C13 C14 C15 119.1(8) . . ?
C13 C14 H14A 120.5 . . ?
C15 C14 H14A 120.5 . . ?
N3 C15 C14 122.2(9) . . ?
N3 C15 H15A 118.9 . . ?
C14 C15 H15A 118.9 . . ?
C16 N4 C20 117.3(7) . . ?
C16 N4 Ru1 124.7(5) . . ?
C20 N4 Ru1 117.9(6) . . ?
N4 C16 C17 122.3(8) . . ?
N4 C16 H16A 118.9 . . ?
C17 C16 H16A 118.9 . . ?
C18 C17 C16 119.7(9) . . ?
C18 C17 H17A 120.1 . . ?
C16 C17 H17A 120.1 . . ?
C17 C18 C19 119.6(9) . . ?
C17 C18 H18A 120.2 . . ?
C19 C18 H18A 120.2 . . ?
C18 C19 C20 118.8(8) . . ?
C18 C19 H19A 120.6 . . ?
C20 C19 H19A 120.6 . . ?
N4 C20 C19 122.1(8) . . ?
N4 C20 C21 113.4(8) . . ?
C19 C20 C21 124.5(8) . . ?
N6 C21 C22 111.1(8) . . ?
N6 C21 C20 115.4(8) . . ?
C22 C21 C20 133.4(9) . . ?
C23 C22 C21 104.8(8) . . ?
C23 C22 H22A 127.6 . . ?
C21 C22 H22A 127.6 . . ?
N5 C23 C22 107.6(7) . . ?
N5 C23 H23A 126.2 . . ?
C22 C23 H23A 126.2 . . ?
C23 N5 N6 112.8(7) . . ?
C23 N5 C24 126.8(8) . . ?
N6 N5 C24 120.3(7) . . ?
C21 N6 N5 103.7(7) . . ?
C21 N6 Ru1 116.3(6) . . ?
N5 N6 Ru1 139.6(6) . . ?
N5 C24 H24A 109.5 . . ?
N5 C24 H24B 109.5 . . ?
H24A C24 H24B 109.5 . . ?
N5 C24 H24C 109.5 . . ?
H24A C24 H24C 109.5 . . ?
H24B C24 H24C 109.5 . . ?
N2A Ru1A N4A 97.4(3) . . ?
N2A Ru1A N1A 79.9(2) . . ?
N4A Ru1A N1A 90.9(2) . . ?
N2A Ru1A N3A 80.2(2) . . ?
N4A Ru1A N3A 90.7(2) . . ?
N1A Ru1A N3A 160.1(3) . . ?
N2A Ru1A N6A 174.5(3) . . ?
N4A Ru1A N6A 77.1(3) . . ?
N1A Ru1A N6A 100.4(2) . . ?
N3A Ru1A N6A 99.3(2) . . ?
N2A Ru1A Cl1A 85.7(2) . . ?
N4A Ru1A Cl1A 176.73(19) . . ?
N1A Ru1A Cl1A 88.56(17) . . ?
N3A Ru1A Cl1A 90.90(17) . . ?
N6A Ru1A Cl1A 99.8(2) . . ?
C1A N1A C5A 118.1(6) . . ?
C1A N1A Ru1A 128.9(5) . . ?
C5A N1A Ru1A 113.0(5) . . ?
N1A C1A C2A 122.4(7) . . ?
N1A C1A H1AA 118.8 . . ?
C2A C1A H1AA 118.8 . . ?
C3A C2A C1A 119.3(7) . . ?
C3A C2A H2AA 120.3 . . ?
C1A C2A H2AA 120.3 . . ?
C2A C3A C4A 119.2(7) . . ?
C2A C3A H3AA 120.4 . . ?
C4A C3A H3AA 120.4 . . ?
C5A C4A C3A 119.7(7) . . ?
C5A C4A H4AA 120.2 . . ?
C3A C4A H4AA 120.2 . . ?
N1A C5A C4A 121.2(7) . . ?
N1A C5A C6A 116.0(7) . . ?
C4A C5A C6A 122.8(7) . . ?
C10A N2A C6A 122.2(7) . . ?
C10A N2A Ru1A 118.9(5) . . ?
C6A N2A Ru1A 118.8(5) . . ?
N2A C6A C7A 119.6(7) . . ?
N2A C6A C5A 112.1(7) . . ?
C7A C6A C5A 128.3(7) . . ?
C6A C7A C8A 118.4(7) . . ?
C6A C7A H7AA 120.8 . . ?
C8A C7A H7AA 120.8 . . ?
C9A C8A C7A 121.4(7) . . ?
C9A C8A H8AA 119.3 . . ?
C7A C8A H8AA 119.3 . . ?
C8A C9A C10A 118.4(7) . . ?
C8A C9A H9AA 120.8 . . ?
C10A C9A H9AA 120.8 . . ?
N2A C10A C9A 120.0(7) . . ?
N2A C10A C11A 113.5(7) . . ?
C9A C10A C11A 126.5(7) . . ?
C15A N3A C11A 119.0(6) . . ?
C15A N3A Ru1A 128.5(5) . . ?
C11A N3A Ru1A 112.4(5) . . ?
C12A C11A N3A 119.3(7) . . ?
C12A C11A C10A 125.9(7) . . ?
N3A C11A C10A 114.8(6) . . ?
C11A C12A C13A 121.7(7) . . ?
C11A C12A H12B 119.2 . . ?
C13A C12A H12B 119.2 . . ?
C12A C13A C14A 118.9(7) . . ?
C12A C13A H13B 120.5 . . ?
C14A C13A H13B 120.5 . . ?
C13A C14A C15A 118.6(7) . . ?
C13A C14A H14B 120.7 . . ?
C15A C14A H14B 120.7 . . ?
N3A C15A C14A 122.5(7) . . ?
N3A C15A H15B 118.7 . . ?
C14A C15A H15B 118.7 . . ?
C16A N4A C20A 117.8(7) . . ?
C16A N4A Ru1A 123.6(5) . . ?
C20A N4A Ru1A 118.6(5) . . ?
N4A C16A C17A 122.1(8) . . ?
N4A C16A H16B 119.0 . . ?
C17A C16A H16B 119.0 . . ?
C16A C17A C18A 120.7(8) . . ?
C16A C17A H17B 119.7 . . ?
C18A C17A H17B 119.7 . . ?
C17A C18A C19A 118.0(8) . . ?
C17A C18A H18B 121.0 . . ?
C19A C18A H18B 121.0 . . ?
C20A C19A C18A 118.4(8) . . ?
C20A C19A H19B 120.8 . . ?
C18A C19A H19B 120.8 . . ?
N4A C20A C19A 123.1(8) . . ?
N4A C20A C21A 112.3(7) . . ?
C19A C20A C21A 124.6(8) . . ?
N6A C21A C22A 109.7(8) . . ?
N6A C21A C20A 118.1(7) . . ?
C22A C21A C20A 132.2(8) . . ?
C23A C22A C21A 104.3(8) . . ?
C23A C22A H22B 127.9 . . ?
C21A C22A H22B 127.9 . . ?
N5A C23A C22A 108.8(8) . . ?
N5A C23A H23B 125.6 . . ?
C22A C23A H23B 125.6 . . ?
N6A N5A C23A 109.6(7) . . ?
N6A N5A C24A 122.9(7) . . ?
C23A N5A C24A 127.5(7) . . ?
C21A N6A N5A 107.6(7) . . ?
C21A N6A Ru1A 113.8(6) . . ?
N5A N6A Ru1A 138.5(6) . . ?
N5A C24A H24D 109.5 . . ?
N5A C24A H24E 109.5 . . ?
H24D C24A H24E 109.5 . . ?
N5A C24A H24F 109.5 . . ?
H24D C24A H24F 109.5 . . ?
H24E C24A H24F 109.5 . . ?
F10 P2 F7 88.7(3) . . ?
F10 P2 F9 179.4(3) . . ?
F7 P2 F9 90.7(3) . . ?
F10 P2 F12 89.8(3) . . ?
F7 P2 F12 89.3(2) . . ?
F9 P2 F12 90.3(2) . . ?
F10 P2 F8 91.5(3) . . ?
F7 P2 F8 179.6(3) . . ?
F9 P2 F8 89.1(3) . . ?
F12 P2 F8 90.4(3) . . ?
F10 P2 F11 90.0(3) . . ?
F7 P2 F11 90.2(3) . . ?
F9 P2 F11 89.9(3) . . ?
F12 P2 F11 179.4(3) . . ?
F8 P2 F11 90.2(3) . . ?
F6 P1 F3 89.8(3) . . ?
F6 P1 F1 90.8(4) . . ?
F3 P1 F1 90.6(3) . . ?
F6 P1 F5 90.0(4) . . ?
F3 P1 F5 178.8(3) . . ?
F1 P1 F5 90.5(3) . . ?
F6 P1 F2 92.4(4) . . ?
F3 P1 F2 88.8(3) . . ?
F1 P1 F2 176.8(4) . . ?
F5 P1 F2 90.1(3) . . ?
F6 P1 F4 179.1(4) . . ?
F3 P1 F4 89.6(3) . . ?
F1 P1 F4 88.6(3) . . ?
F5 P1 F4 90.7(3) . . ?
F2 P1 F4 88.2(4) . . ?
Cl2X C1X Cl1X 111.2(5) . . ?
Cl2X C1X H1XA 109.4 . . ?
Cl1X C1X H1XA 109.4 . . ?
Cl2X C1X H1XB 109.4 . . ?
Cl1X C1X H1XB 109.4 . . ?
H1XA C1X H1XB 108.0 . . ?
Cl2Y C1Y Cl1Y 110.9(5) . . ?
Cl2Y C1Y H1YA 109.5 . . ?
Cl1Y C1Y H1YA 109.5 . . ?
Cl2Y C1Y H1YB 109.5 . . ?
Cl1Y C1Y H1YB 109.5 . . ?
H1YA C1Y H1YB 108.1 . . ?
Cl2Z C1Z Cl2' 46.8(4) . . ?
Cl2Z C1Z Cl1Z 112.7(7) . . ?
Cl2' C1Z Cl1Z 126.9(8) . . ?
Cl2Z C1Z H1ZA 109.0 . . ?
Cl2' C1Z H1ZA 62.2 . . ?
Cl1Z C1Z H1ZA 109.0 . . ?
Cl2Z C1Z H1ZB 109.0 . . ?
Cl2' C1Z H1ZB 123.7 . . ?
Cl1Z C1Z H1ZB 109.0 . . ?
H1ZA C1Z H1ZB 107.8 . . ?
Cl2Z C1Z H1ZC 142.1 . . ?
Cl2' C1Z H1ZC 104.5 . . ?
Cl1Z C1Z H1ZC 104.6 . . ?
H1ZA C1Z H1ZC 50.0 . . ?
H1ZB C1Z H1ZC 62.3 . . ?
Cl2Z C1Z H1ZD 69.6 . . ?
Cl2' C1Z H1ZD 106.5 . . ?
Cl1Z C1Z H1ZD 106.7 . . ?
H1ZA C1Z H1ZD 141.1 . . ?
H1ZB C1Z H1ZD 44.6 . . ?
H1ZC C1Z H1ZD 106.1 . . ?
C1Z Cl2Z H1ZD 34.2 . . ?

loop_
_geom_bond_atom_site_label_1
_geom_bond_atom_site_label_2
_geom_bond_distance
_geom_bond_site_symmetry_2
_geom_bond_publ_flag
Ru1 N2 1.928(6) . ?
Ru1 N1 2.057(7) . ?
Ru1 N4 2.057(6) . ?
Ru1 N3 2.080(7) . ?
Ru1 N6 2.105(7) . ?
Ru1 Cl1 2.407(2) . ?
N1 C5 1.368(10) . ?
N1 C1 1.371(10) . ?
C1 C2 1.351(12) . ?
C1 H1A 0.9300 . ?
C2 C3 1.409(13) . ?
C2 H2A 0.9300 . ?
C3 C4 1.345(11) . ?
C3 H3A 0.9300 . ?
C4 C5 1.374(11) . ?
C4 H4A 0.9300 . ?
C5 C6 1.479(11) . ?
N2 C6 1.349(9) . ?
N2 C10 1.378(9) . ?
C6 C7 1.384(11) . ?
C7 C8 1.416(11) . ?
C7 H7A 0.9300 . ?
C8 C9 1.335(11) . ?
C8 H8A 0.9300 . ?
C9 C10 1.411(11) . ?
C9 H9A 0.9300 . ?
C10 C11 1.448(11) . ?
N3 C15 1.332(10) . ?
N3 C11 1.355(10) . ?
C11 C12 1.422(10) . ?
C12 C13 1.390(12) . ?
C12 H12A 0.9300 . ?
C13 C14 1.353(12) . ?
C13 H13A 0.9300 . ?
C14 C15 1.408(11) . ?
C14 H14A 0.9300 . ?
C15 H15A 0.9300 . ?
N4 C16 1.354(10) . ?
N4 C20 1.383(11) . ?
C16 C17 1.390(11) . ?
C16 H16A 0.9300 . ?
C17 C18 1.368(14) . ?
C17 H17A 0.9300 . ?
C18 C19 1.387(12) . ?
C18 H18A 0.9300 . ?
C19 C20 1.387(11) . ?
C19 H19A 0.9300 . ?
C20 C21 1.451(12) . ?
C21 N6 1.355(11) . ?
C21 C22 1.394(12) . ?
C22 C23 1.380(11) . ?
C22 H22A 0.9300 . ?
C23 N5 1.321(10) . ?
C23 H23A 0.9300 . ?
N5 N6 1.363(9) . ?
N5 C24 1.497(10) . ?
C24 H24A 0.9600 . ?
C24 H24B 0.9600 . ?
C24 H24C 0.9600 . ?
Ru1A N2A 1.961(7) . ?
Ru1A N4A 2.051(7) . ?
Ru1A N1A 2.059(6) . ?
Ru1A N3A 2.081(6) . ?
Ru1A N6A 2.118(7) . ?
Ru1A Cl1A 2.419(2) . ?
N1A C1A 1.368(9) . ?
N1A C5A 1.373(9) . ?
C1A C2A 1.393(10) . ?
C1A H1AA 0.9300 . ?
C2A C3A 1.367(10) . ?
C2A H2AA 0.9300 . ?
C3A C4A 1.409(10) . ?
C3A H3AA 0.9300 . ?
C4A C5A 1.386(10) . ?
C4A H4AA 0.9300 . ?
C5A C6A 1.464(10) . ?
N2A C10A 1.359(9) . ?
N2A C6A 1.366(9) . ?
C6A C7A 1.378(10) . ?
C7A C8A 1.403(10) . ?
C7A H7AA 0.9300 . ?
C8A C9A 1.380(10) . ?
C8A H8AA 0.9300 . ?
C9A C10A 1.383(10) . ?
C9A H9AA 0.9300 . ?
C10A C11A 1.474(10) . ?
N3A C15A 1.325(9) . ?
N3A C11A 1.403(9) . ?
C11A C12A 1.370(10) . ?
C12A C13A 1.373(11) . ?
C12A H12B 0.9300 . ?
C13A C14A 1.379(12) . ?
C13A H13B 0.9300 . ?
C14A C15A 1.404(10) . ?
C14A H14B 0.9300 . ?
C15A H15B 0.9300 . ?
N4A C16A 1.356(9) . ?
N4A C20A 1.359(10) . ?
C16A C17A 1.361(11) . ?
C16A H16B 0.9300 . ?
C17A C18A 1.385(13) . ?
C17A H17B 0.9300 . ?
C18A C19A 1.410(12) . ?
C18A H18B 0.9300 . ?
C19A C20A 1.373(11) . ?
C19A H19B 0.9300 . ?
C20A C21A 1.452(11) . ?
C21A N6A 1.339(11) . ?
C21A C22A 1.404(12) . ?
C22A C23A 1.383(12) . ?
C22A H22B 0.9300 . ?
C23A N5A 1.348(11) . ?
C23A H23B 0.9300 . ?
N5A N6A 1.342(9) . ?
N5A C24A 1.434(10) . ?
C24A H24D 0.9600 . ?
C24A H24E 0.9600 . ?
C24A H24F 0.9600 . ?
P2 F10 1.592(5) . ?
P2 F7 1.598(4) . ?
P2 F9 1.598(5) . ?
P2 F12 1.599(4) . ?
P2 F8 1.606(5) . ?
P2 F11 1.609(5) . ?
P1 F6 1.579(6) . ?
P1 F3 1.585(5) . ?
P1 F1 1.587(5) . ?
P1 F5 1.588(6) . ?
P1 F2 1.593(5) . ?
P1 F4 1.630(6) . ?
Cl1X C1X 1.795(8) . ?
C1X Cl2X 1.750(8) . ?
C1X H1XA 0.9700 . ?
C1X H1XB 0.9700 . ?
Cl1Y C1Y 1.804(9) . ?
C1Y Cl2Y 1.773(9) . ?
C1Y H1YA 0.9700 . ?
C1Y H1YB 0.9700 . ?
Cl1Z C1Z 1.764(11) . ?
C1Z Cl2Z 1.661(12) . ?
C1Z Cl2' 1.688(13) . ?
C1Z H1ZA 0.9700 . ?
C1Z H1ZB 0.9700 . ?
C1Z H1ZC 0.9599 . ?
C1Z H1ZD 0.9600 . ?
Cl2Z H1ZD 1.6023 . ?

loop_
_geom_torsion_atom_site_label_1
_geom_torsion_atom_site_label_2
_geom_torsion_atom_site_label_3
_geom_torsion_atom_site_label_4
_geom_torsion
_geom_torsion_site_symmetry_1
_geom_torsion_site_symmetry_2
_geom_torsion_site_symmetry_3
_geom_torsion_site_symmetry_4
_geom_torsion_publ_flag
N2 Ru1 N1 C5 -3.1(5) . . . . ?
N4 Ru1 N1 C5 -100.9(5) . . . . ?
N3 Ru1 N1 C5 -3.8(10) . . . . ?
N6 Ru1 N1 C5 -177.7(5) . . . . ?
Cl1 Ru1 N1 C5 82.9(5) . . . . ?
N2 Ru1 N1 C1 -179.2(7) . . . . ?
N4 Ru1 N1 C1 83.0(7) . . . . ?
N3 Ru1 N1 C1 -179.8(7) . . . . ?
N6 Ru1 N1 C1 6.3(7) . . . . ?
Cl1 Ru1 N1 C1 -93.1(7) . . . . ?
C5 N1 C1 C2 2.6(12) . . . . ?
Ru1 N1 C1 C2 178.6(6) . . . . ?
N1 C1 C2 C3 -1.5(13) . . . . ?
C1 C2 C3 C4 0.6(13) . . . . ?
C2 C3 C4 C5 -0.9(13) . . . . ?
C1 N1 C5 C4 -2.8(11) . . . . ?
Ru1 N1 C5 C4 -179.4(6) . . . . ?
C1 N1 C5 C6 178.4(7) . . . . ?
Ru1 N1 C5 C6 1.8(8) . . . . ?
C3 C4 C5 N1 2.1(13) . . . . ?
C3 C4 C5 C6 -179.3(8) . . . . ?
N1 Ru1 N2 C6 4.1(6) . . . . ?
N4 Ru1 N2 C6 93.7(6) . . . . ?
N3 Ru1 N2 C6 -176.1(6) . . . . ?
N6 Ru1 N2 C6 76(3) . . . . ?
Cl1 Ru1 N2 C6 -86.5(6) . . . . ?
N1 Ru1 N2 C10 176.7(6) . . . . ?
N4 Ru1 N2 C10 -93.7(6) . . . . ?
N3 Ru1 N2 C10 -3.5(6) . . . . ?
N6 Ru1 N2 C10 -112(2) . . . . ?
Cl1 Ru1 N2 C10 86.1(6) . . . . ?
C10 N2 C6 C7 0.3(12) . . . . ?
Ru1 N2 C6 C7 172.9(6) . . . . ?
C10 N2 C6 C5 -176.8(6) . . . . ?
Ru1 N2 C6 C5 -4.2(9) . . . . ?
N1 C5 C6 N2 1.3(10) . . . . ?
C4 C5 C6 N2 -177.4(7) . . . . ?
N1 C5 C6 C7 -175.6(7) . . . . ?
C4 C5 C6 C7 5.7(13) . . . . ?
N2 C6 C7 C8 -0.5(12) . . . . ?
C5 C6 C7 C8 176.2(8) . . . . ?
C6 C7 C8 C9 1.0(12) . . . . ?
C7 C8 C9 C10 -1.5(12) . . . . ?
C6 N2 C10 C9 -0.7(11) . . . . ?
Ru1 N2 C10 C9 -173.3(5) . . . . ?
C6 N2 C10 C11 175.5(7) . . . . ?
Ru1 N2 C10 C11 2.9(9) . . . . ?
C8 C9 C10 N2 1.3(11) . . . . ?
C8 C9 C10 C11 -174.2(8) . . . . ?
N2 Ru1 N3 C15 -179.6(7) . . . . ?
N1 Ru1 N3 C15 -179.0(6) . . . . ?
N4 Ru1 N3 C15 -81.9(7) . . . . ?
N6 Ru1 N3 C15 -5.1(7) . . . . ?
Cl1 Ru1 N3 C15 94.2(6) . . . . ?
N2 Ru1 N3 C11 3.4(5) . . . . ?
N1 Ru1 N3 C11 4.1(10) . . . . ?
N4 Ru1 N3 C11 101.1(5) . . . . ?
N6 Ru1 N3 C11 177.9(5) . . . . ?
Cl1 Ru1 N3 C11 -82.8(5) . . . . ?
C15 N3 C11 C12 0.9(11) . . . . ?
Ru1 N3 C11 C12 178.1(6) . . . . ?
C15 N3 C11 C10 179.8(7) . . . . ?
Ru1 N3 C11 C10 -2.9(9) . . . . ?
N2 C10 C11 N3 0.3(10) . . . . ?
C9 C10 C11 N3 176.0(7) . . . . ?
N2 C10 C11 C12 179.2(7) . . . . ?
C9 C10 C11 C12 -5.1(13) . . . . ?
N3 C11 C12 C13 -1.4(11) . . . . ?
C10 C11 C12 C13 179.7(8) . . . . ?
C11 C12 C13 C14 1.0(12) . . . . ?
C12 C13 C14 C15 -0.1(12) . . . . ?
C11 N3 C15 C14 0.1(11) . . . . ?
Ru1 N3 C15 C14 -176.7(5) . . . . ?
C13 C14 C15 N3 -0.5(11) . . . . ?
N2 Ru1 N4 C16 1.0(6) . . . . ?
N1 Ru1 N4 C16 80.7(6) . . . . ?
N3 Ru1 N4 C16 -78.6(6) . . . . ?
N6 Ru1 N4 C16 179.2(6) . . . . ?
Cl1 Ru1 N4 C16 -176(2) . . . . ?
N2 Ru1 N4 C20 179.4(5) . . . . ?
N1 Ru1 N4 C20 -100.9(5) . . . . ?
N3 Ru1 N4 C20 99.7(5) . . . . ?
N6 Ru1 N4 C20 -2.4(5) . . . . ?
Cl1 Ru1 N4 C20 3(3) . . . . ?
C20 N4 C16 C17 -2.0(10) . . . . ?
Ru1 N4 C16 C17 176.4(5) . . . . ?
N4 C16 C17 C18 0.1(11) . . . . ?
C16 C17 C18 C19 -0.3(13) . . . . ?
C17 C18 C19 C20 2.3(13) . . . . ?
C16 N4 C20 C19 4.0(10) . . . . ?
Ru1 N4 C20 C19 -174.4(6) . . . . ?
C16 N4 C20 C21 -176.2(6) . . . . ?
Ru1 N4 C20 C21 5.3(8) . . . . ?
C18 C19 C20 N4 -4.2(12) . . . . ?
C18 C19 C20 C21 176.0(8) . . . . ?
N4 C20 C21 N6 -6.1(9) . . . . ?
C19 C20 C21 N6 173.6(7) . . . . ?
N4 C20 C21 C22 169.1(8) . . . . ?
C19 C20 C21 C22 -11.1(14) . . . . ?
N6 C21 C22 C23 -1.6(9) . . . . ?
C20 C21 C22 C23 -177.0(8) . . . . ?
C21 C22 C23 N5 0.5(9) . . . . ?
C22 C23 N5 N6 0.7(9) . . . . ?
C22 C23 N5 C24 -176.2(7) . . . . ?
C22 C21 N6 N5 2.0(8) . . . . ?
C20 C21 N6 N5 178.2(6) . . . . ?
C22 C21 N6 Ru1 -172.1(5) . . . . ?
C20 C21 N6 Ru1 4.2(8) . . . . ?
C23 N5 N6 C21 -1.6(8) . . . . ?
C24 N5 N6 C21 175.5(6) . . . . ?
C23 N5 N6 Ru1 170.1(6) . . . . ?
C24 N5 N6 Ru1 -12.8(11) . . . . ?
N2 Ru1 N6 C21 17(3) . . . . ?
N1 Ru1 N6 C21 88.0(5) . . . . ?
N4 Ru1 N6 C21 -1.1(5) . . . . ?
N3 Ru1 N6 C21 -89.8(5) . . . . ?
Cl1 Ru1 N6 C21 179.3(5) . . . . ?
N2 Ru1 N6 N5 -154(2) . . . . ?
N1 Ru1 N6 N5 -83.0(7) . . . . ?
N4 Ru1 N6 N5 -172.1(8) . . . . ?
N3 Ru1 N6 N5 99.2(7) . . . . ?
Cl1 Ru1 N6 N5 8.2(7) . . . . ?
N2A Ru1A N1A C1A 175.1(6) . . . . ?
N4A Ru1A N1A C1A 77.7(6) . . . . ?
N3A Ru1A N1A C1A 172.3(6) . . . . ?
N6A Ru1A N1A C1A 0.6(7) . . . . ?
Cl1A Ru1A N1A C1A -99.0(6) . . . . ?
N2A Ru1A N1A C5A -2.1(5) . . . . ?
N4A Ru1A N1A C5A -99.4(5) . . . . ?
N3A Ru1A N1A C5A -4.9(10) . . . . ?
N6A Ru1A N1A C5A -176.5(5) . . . . ?
Cl1A Ru1A N1A C5A 83.8(5) . . . . ?
C5A N1A C1A C2A -2.8(11) . . . . ?
Ru1A N1A C1A C2A -179.8(5) . . . . ?
N1A C1A C2A C3A -1.3(12) . . . . ?
C1A C2A C3A C4A 3.8(12) . . . . ?
C2A C3A C4A C5A -2.3(12) . . . . ?
C1A N1A C5A C4A 4.3(11) . . . . ?
Ru1A N1A C5A C4A -178.2(6) . . . . ?
C1A N1A C5A C6A -176.9(7) . . . . ?
Ru1A N1A C5A C6A 0.5(8) . . . . ?
C3A C4A C5A N1A -1.8(12) . . . . ?
C3A C4A C5A C6A 179.5(7) . . . . ?
N4A Ru1A N2A C10A -90.6(6) . . . . ?
N1A Ru1A N2A C10A 179.8(6) . . . . ?
N3A Ru1A N2A C10A -1.2(6) . . . . ?
N6A Ru1A N2A C10A -86(3) . . . . ?
Cl1A Ru1A N2A C10A 90.5(6) . . . . ?
N4A Ru1A N2A C6A 93.1(6) . . . . ?
N1A Ru1A N2A C6A 3.5(5) . . . . ?
N3A Ru1A N2A C6A -177.5(6) . . . . ?
N6A Ru1A N2A C6A 97(2) . . . . ?
Cl1A Ru1A N2A C6A -85.8(6) . . . . ?
C10A N2A C6A C7A -1.3(11) . . . . ?
Ru1A N2A C6A C7A 174.9(5) . . . . ?
C10A N2A C6A C5A 179.7(7) . . . . ?
Ru1A N2A C6A C5A -4.1(9) . . . . ?
N1A C5A C6A N2A 2.1(10) . . . . ?
C4A C5A C6A N2A -179.1(7) . . . . ?
N1A C5A C6A C7A -176.7(7) . . . . ?
C4A C5A C6A C7A 2.0(13) . . . . ?
N2A C6A C7A C8A 3.0(11) . . . . ?
C5A C6A C7A C8A -178.2(8) . . . . ?
C6A C7A C8A C9A -3.3(11) . . . . ?
C7A C8A C9A C10A 1.8(12) . . . . ?
C6A N2A C10A C9A -0.3(12) . . . . ?
Ru1A N2A C10A C9A -176.5(5) . . . . ?
C6A N2A C10A C11A 178.4(6) . . . . ?
Ru1A N2A C10A C11A 2.2(9) . . . . ?
C8A C9A C10A N2A 0.0(11) . . . . ?
C8A C9A C10A C11A -178.5(7) . . . . ?
N2A Ru1A N3A C15A -178.2(7) . . . . ?
N4A Ru1A N3A C15A -80.8(7) . . . . ?
N1A Ru1A N3A C15A -175.4(6) . . . . ?
N6A Ru1A N3A C15A -3.7(7) . . . . ?
Cl1A Ru1A N3A C15A 96.3(6) . . . . ?
N2A Ru1A N3A C11A -0.2(5) . . . . ?
N4A Ru1A N3A C11A 97.2(5) . . . . ?
N1A Ru1A N3A C11A 2.6(10) . . . . ?
N6A Ru1A N3A C11A 174.3(5) . . . . ?
Cl1A Ru1A N3A C11A -85.6(5) . . . . ?
C15A N3A C11A C12A -1.5(11) . . . . ?
Ru1A N3A C11A C12A -179.8(6) . . . . ?
C15A N3A C11A C10A 179.6(7) . . . . ?
Ru1A N3A C11A C10A 1.3(8) . . . . ?
N2A C10A C11A C12A 178.9(7) . . . . ?
C9A C10A C11A C12A -2.5(13) . . . . ?
N2A C10A C11A N3A -2.3(10) . . . . ?
C9A C10A C11A N3A 176.3(7) . . . . ?
N3A C11A C12A C13A 1.7(12) . . . . ?
C10A C11A C12A C13A -179.5(7) . . . . ?
C11A C12A C13A C14A -0.9(12) . . . . ?
C12A C13A C14A C15A -0.2(12) . . . . ?
C11A N3A C15A C14A 0.5(11) . . . . ?
Ru1A N3A C15A C14A 178.4(5) . . . . ?
C13A C14A C15A N3A 0.4(12) . . . . ?
N2A Ru1A N4A C16A -3.3(6) . . . . ?
N1A Ru1A N4A C16A 76.6(5) . . . . ?
N3A Ru1A N4A C16A -83.5(5) . . . . ?
N6A Ru1A N4A C16A 177.1(6) . . . . ?
Cl1A Ru1A N4A C16A 158(3) . . . . ?
N2A Ru1A N4A C20A 179.1(5) . . . . ?
N1A Ru1A N4A C20A -101.0(5) . . . . ?
N3A Ru1A N4A C20A 98.9(5) . . . . ?
N6A Ru1A N4A C20A -0.5(5) . . . . ?
Cl1A Ru1A N4A C20A -20(3) . . . . ?
C20A N4A C16A C17A -1.2(10) . . . . ?
Ru1A N4A C16A C17A -178.8(5) . . . . ?
N4A C16A C17A C18A 2.1(11) . . . . ?
C16A C17A C18A C19A -2.4(11) . . . . ?
C17A C18A C19A C20A 1.8(10) . . . . ?
C16A N4A C20A C19A 0.7(10) . . . . ?
Ru1A N4A C20A C19A 178.4(5) . . . . ?
C16A N4A C20A C21A -178.5(6) . . . . ?
Ru1A N4A C20A C21A -0.7(8) . . . . ?
C18A C19A C20A N4A -1.0(11) . . . . ?
C18A C19A C20A C21A 178.0(7) . . . . ?
N4A C20A C21A N6A 2.3(9) . . . . ?
C19A C20A C21A N6A -176.8(7) . . . . ?
N4A C20A C21A C22A -178.2(8) . . . . ?
C19A C20A C21A C22A 2.6(13) . . . . ?
N6A C21A C22A C23A 0.0(9) . . . . ?
C20A C21A C22A C23A -179.4(8) . . . . ?
C21A C22A C23A N5A -0.7(9) . . . . ?
C22A C23A N5A N6A 1.1(9) . . . . ?
C22A C23A N5A C24A -178.9(8) . . . . ?
C22A C21A N6A N5A 0.6(8) . . . . ?
C20A C21A N6A N5A -179.8(6) . . . . ?
C22A C21A N6A Ru1A 177.7(5) . . . . ?
C20A C21A N6A Ru1A -2.8(8) . . . . ?
C23A N5A N6A C21A -1.1(8) . . . . ?
C24A N5A N6A C21A 178.9(7) . . . . ?
C23A N5A N6A Ru1A -177.0(6) . . . . ?
C24A N5A N6A Ru1A 3.0(11) . . . . ?
N2A Ru1A N6A C21A -3(3) . . . . ?
N4A Ru1A N6A C21A 1.7(5) . . . . ?
N1A Ru1A N6A C21A 90.3(5) . . . . ?
N3A Ru1A N6A C21A -86.8(5) . . . . ?
Cl1A Ru1A N6A C21A -179.4(5) . . . . ?
N2A Ru1A N6A N5A 173(2) . . . . ?
N4A Ru1A N6A N5A 177.5(8) . . . . ?
N1A Ru1A N6A N5A -93.9(7) . . . . ?
N3A Ru1A N6A N5A 89.0(7) . . . . ?
Cl1A Ru1A N6A N5A -3.6(7) . . . . ?
